data_4134703
loop_
_publ_author_name
'Cui, Wen-Jun'
'Wu, Zhi-Jie'
'Gu, Qing'
'You, Shu-Li'

_publ_section_title
;
 Divergent Synthesis of Tunable Cyclopentadienyl Ligands and Their
 Application in Rh-Catalyzed Enantioselective Synthesis of Isoindolinone.
;
_journal_issue 16
_journal_name_full 'Journal of the American Chemical Society'
_journal_page_first 7379
_journal_page_last 7385
_journal_paper_doi 10.1021/jacs.0c02813
_journal_volume 142
_journal_year 2020
_chemical_formula_sum 'C15 H11 Cl2 N O'
_chemical_formula_weight 292.15
_space_group_crystal_system monoclinic
_space_group_IT_number 14
_space_group_name_Hall '-P 2yn'
_space_group_name_H-M_alt 'P 1 21/n 1'
_atom_sites_solution_hydrogens geom
_audit_creation_method SHELXL-2013
_cell_angle_alpha 90
_cell_angle_beta 92.061(2)
_cell_angle_gamma 90
_cell_formula_units_Z 4
_cell_length_a 4.4481(2)
_cell_length_b 14.2679(6)
_cell_length_c 20.9740(12)
_cell_measurement_reflns_used 3566
_cell_measurement_temperature 296(2)
_cell_measurement_theta_max 54.902
_cell_measurement_theta_min 6.493
_cell_volume 1330.25(11)
_computing_cell_refinement 'Bruker SAINT'
_computing_data_collection 'Bruker APEX2'
_computing_data_reduction 'Bruker SAINT'
_computing_molecular_graphics 'Bruker SHELXTL'
_computing_publication_material 'Bruker SHELXTL'
_computing_structure_refinement 'SHELXL-2013 (Sheldrick, 2013)'
_computing_structure_solution 'SHELXS-97 (Sheldrick 2008)'
_diffrn_ambient_temperature 296(2)
_diffrn_measured_fraction_theta_full 0.984
_diffrn_measured_fraction_theta_max 0.985
_diffrn_measurement_device_type 'Bruker APEX-II CCD'
_diffrn_measurement_method '\f and \w scans'
_diffrn_radiation_type MoK\a
_diffrn_radiation_wavelength 0.71073
_diffrn_reflns_av_R_equivalents 0.0206
_diffrn_reflns_av_unetI/netI 0.0269
_diffrn_reflns_Laue_measured_fraction_full 0.984
_diffrn_reflns_Laue_measured_fraction_max 0.985
_diffrn_reflns_limit_h_max 5
_diffrn_reflns_limit_h_min -5
_diffrn_reflns_limit_k_max 17
_diffrn_reflns_limit_k_min -17
_diffrn_reflns_limit_l_max 25
_diffrn_reflns_limit_l_min -14
_diffrn_reflns_number 6472
_diffrn_reflns_point_group_measured_fraction_full 0.984
_diffrn_reflns_point_group_measured_fraction_max 0.985
_diffrn_reflns_theta_full 25.242
_diffrn_reflns_theta_max 25.999
_diffrn_reflns_theta_min 2.855
_exptl_absorpt_coefficient_mu 0.477
_exptl_absorpt_correction_T_max 0.7456
_exptl_absorpt_correction_T_min 0.6442
_exptl_absorpt_correction_type multi-scan
_exptl_absorpt_process_details sadabs
_exptl_crystal_colour colorless
_exptl_crystal_density_diffrn 1.459
_exptl_crystal_description prismatic
_exptl_crystal_F_000 600
_exptl_crystal_size_max 0.180
_exptl_crystal_size_mid 0.150
_exptl_crystal_size_min 0.120
_refine_diff_density_max 0.189
_refine_diff_density_min -0.290
_refine_diff_density_rms 0.032
_refine_ls_extinction_coef 0.015(6)
_refine_ls_extinction_expression Fc^*^=kFc[1+0.001xFc^2^\l^3^/sin(2\q)]^-1/4^
_refine_ls_extinction_method SHELXL
_refine_ls_goodness_of_fit_ref 1.019
_refine_ls_hydrogen_treatment constr
_refine_ls_matrix_type full
_refine_ls_number_parameters 173
_refine_ls_number_reflns 2590
_refine_ls_number_restraints 0
_refine_ls_restrained_S_all 1.019
_refine_ls_R_factor_all 0.0466
_refine_ls_R_factor_gt 0.0375
_refine_ls_shift/su_max 0.001
_refine_ls_shift/su_mean 0.000
_refine_ls_structure_factor_coef Fsqd
_refine_ls_weighting_details 'w=1/[\s^2^(Fo^2^)+(0.0379P)^2^+0.4655P] where P=(Fo^2^+2Fc^2^)/3'
_refine_ls_weighting_scheme calc
_refine_ls_wR_factor_gt 0.0901
_refine_ls_wR_factor_ref 0.0976
_reflns_Friedel_coverage 0.000
_reflns_number_gt 2167
_reflns_number_total 2590
_reflns_threshold_expression 'I > 2\s(I)'
_cod_data_source_file ja0c02813_si_002.cif
_cod_data_source_block mo_d8v18867_0m
_cod_depositor_comments 'Adding full bibliography for 4134703.cif.'
_cod_original_sg_symbol_H-M 'P 21/n'
_cod_database_code 4134703
_shelx_space_group_comment
; 
The symmetry employed for this shelxl refinement is uniquely defined 
by the following loop, which should always be used as a source of 
symmetry information in preference to the above space-group names. 
They are only intended as comments. 
;
_shelx_estimated_absorpt_t_min 0.919
_shelx_estimated_absorpt_t_max 0.945
_shelxl_version_number 2013-4

loop_
_space_group_symop_operation_xyz
'x, y, z'
'-x+1/2, y+1/2, -z+1/2'
'-x, -y, -z'
'x-1/2, -y-1/2, z-1/2'

loop_
_atom_site_label
_atom_site_type_symbol
_atom_site_fract_x
_atom_site_fract_y
_atom_site_fract_z
_atom_site_U_iso_or_equiv
_atom_site_adp_type
_atom_site_occupancy
_atom_site_site_symmetry_order
_atom_site_calc_flag
_atom_site_refinement_flags_posn
_atom_site_refinement_flags_adp
_atom_site_refinement_flags_occupancy
_atom_site_disorder_assembly
_atom_site_disorder_group
Cl1 Cl 0.90055(13) 0.54463(4) 0.83031(3) 0.0755(2) Uani 1 1 d . . . . .
Cl2 Cl 0.54655(16) 0.65622(4) 0.72144(3) 0.0819(3) Uani 1 1 d . . . . .
O1 O 0.2593(3) 0.44755(9) 0.43416(6) 0.0654(4) Uani 1 1 d . . . . .
N1 N 0.3692(3) 0.39168(10) 0.53515(7) 0.0467(4) Uani 1 1 d . . . . .
H1 H 0.4801 0.4377 0.5482 0.056 Uiso 1 1 calc R U . . .
C1 C 0.3406(4) 0.48878(12) 0.68117(8) 0.0464(4) Uani 1 1 d . . . . .
H1A H 0.2343 0.5224 0.6497 0.056 Uiso 1 1 calc R U . . .
C2 C 0.5217(4) 0.53561(13) 0.72553(9) 0.0492(4) Uani 1 1 d . . . . .
C3 C 0.6774(4) 0.48696(14) 0.77326(8) 0.0502(4) Uani 1 1 d . . . . .
C4 C 0.6538(4) 0.39080(14) 0.77575(9) 0.0563(5) Uani 1 1 d . . . . .
H4 H 0.7577 0.3574 0.8076 0.068 Uiso 1 1 calc R U . . .
C5 C 0.4764(4) 0.34432(13) 0.73106(9) 0.0528(5) Uani 1 1 d . . . . .
H5 H 0.4632 0.2793 0.7329 0.063 Uiso 1 1 calc R U . . .
C6 C 0.3164(4) 0.39219(12) 0.68324(8) 0.0429(4) Uani 1 1 d . . . . .
C7 C 0.1282(4) 0.33962(12) 0.63416(8) 0.0469(4) Uani 1 1 d . . . . .
H7A H -0.0418 0.3783 0.6207 0.056 Uiso 1 1 calc R U . . .
H7B H 0.0498 0.2835 0.6536 0.056 Uiso 1 1 calc R U . . .
C8 C 0.3016(4) 0.31165(11) 0.57518(8) 0.0427(4) Uani 1 1 d . . . . .
H8 H 0.4882 0.2794 0.5883 0.051 Uiso 1 1 calc R U . . .
C9 C 0.1202(4) 0.25127(11) 0.52950(8) 0.0438(4) Uani 1 1 d . . . . .
C10 C -0.0030(5) 0.16320(13) 0.53816(10) 0.0579(5) Uani 1 1 d . . . . .
H10 H 0.0216 0.1319 0.5769 0.069 Uiso 1 1 calc R U . . .
C11 C -0.1636(5) 0.12342(15) 0.48739(12) 0.0694(6) Uani 1 1 d . . . . .
H11 H -0.2496 0.0646 0.4923 0.083 Uiso 1 1 calc R U . . .
C12 C -0.1989(5) 0.16903(15) 0.42974(12) 0.0724(6) Uani 1 1 d . . . . .
H12 H -0.3070 0.1404 0.3963 0.087 Uiso 1 1 calc R U . . .
C13 C -0.0763(5) 0.25649(14) 0.42086(10) 0.0625(5) Uani 1 1 d . . . . .
H13 H -0.1004 0.2876 0.3820 0.075 Uiso 1 1 calc R U . . .
C14 C 0.0839(4) 0.29656(12) 0.47156(8) 0.0465(4) Uani 1 1 d . . . . .
C15 C 0.2433(4) 0.38755(12) 0.47594(8) 0.0476(4) Uani 1 1 d . . . . .

loop_
_atom_site_aniso_label
_atom_site_aniso_U_11
_atom_site_aniso_U_22
_atom_site_aniso_U_33
_atom_site_aniso_U_23
_atom_site_aniso_U_13
_atom_site_aniso_U_12
Cl1 0.0745(4) 0.0902(4) 0.0608(4) -0.0261(3) -0.0123(3) 0.0001(3)
Cl2 0.1098(5) 0.0445(3) 0.0899(5) -0.0100(3) -0.0162(3) -0.0009(3)
O1 0.0896(10) 0.0570(8) 0.0489(8) 0.0110(6) -0.0058(7) -0.0210(7)
N1 0.0522(8) 0.0439(8) 0.0439(8) 0.0014(6) -0.0001(6) -0.0139(6)
C1 0.0514(10) 0.0468(9) 0.0410(9) 0.0025(7) 0.0003(7) 0.0046(8)
C2 0.0546(10) 0.0444(9) 0.0489(10) -0.0051(7) 0.0062(8) 0.0024(8)
C3 0.0476(9) 0.0621(11) 0.0409(9) -0.0100(8) 0.0019(7) 0.0025(8)
C4 0.0601(11) 0.0609(12) 0.0473(10) 0.0079(9) -0.0061(9) 0.0053(9)
C5 0.0591(11) 0.0468(10) 0.0521(11) 0.0073(8) -0.0025(8) -0.0019(8)
C6 0.0422(8) 0.0474(9) 0.0395(9) 0.0027(7) 0.0055(7) -0.0014(7)
C7 0.0454(9) 0.0490(10) 0.0462(10) 0.0031(8) 0.0018(7) -0.0070(7)
C8 0.0415(8) 0.0403(8) 0.0459(10) 0.0040(7) -0.0015(7) -0.0026(7)
C9 0.0404(8) 0.0396(9) 0.0514(10) -0.0026(7) 0.0018(7) -0.0004(7)
C10 0.0625(12) 0.0437(10) 0.0674(13) 0.0031(9) 0.0022(10) -0.0065(9)
C11 0.0694(13) 0.0450(10) 0.0934(17) -0.0096(11) -0.0009(12) -0.0170(10)
C12 0.0721(14) 0.0651(13) 0.0788(16) -0.0178(12) -0.0165(11) -0.0138(11)
C13 0.0723(13) 0.0590(12) 0.0552(12) -0.0067(9) -0.0117(10) -0.0074(10)
C14 0.0476(9) 0.0432(9) 0.0484(10) -0.0029(7) -0.0010(7) -0.0025(7)
C15 0.0526(10) 0.0457(9) 0.0446(10) 0.0000(8) 0.0014(8) -0.0051(8)

loop_
_atom_type_symbol
_atom_type_description
_atom_type_scat_dispersion_real
_atom_type_scat_dispersion_imag
_atom_type_scat_source
C C 0.0033 0.0016 'International Tables Vol C Tables 4.2.6.8 and 6.1.1.4'
H H 0.0000 0.0000 'International Tables Vol C Tables 4.2.6.8 and 6.1.1.4'
Cl Cl 0.1484 0.1585 'International Tables Vol C Tables 4.2.6.8 and 6.1.1.4'
N N 0.0061 0.0033 'International Tables Vol C Tables 4.2.6.8 and 6.1.1.4'
O O 0.0106 0.0060 'International Tables Vol C Tables 4.2.6.8 and 6.1.1.4'

loop_
_geom_angle_atom_site_label_1
_geom_angle_atom_site_label_2
_geom_angle_atom_site_label_3
_geom_angle
_geom_angle_site_symmetry_1
_geom_angle_site_symmetry_3
_geom_angle_publ_flag
C15 N1 C8 114.23(13) . . ?
C15 N1 H1 122.9 . . ?
C8 N1 H1 122.9 . . ?
C2 C1 C6 120.33(16) . . ?
C2 C1 H1A 119.8 . . ?
C6 C1 H1A 119.8 . . ?
C1 C2 C3 120.64(17) . . ?
C1 C2 Cl2 119.04(14) . . ?
C3 C2 Cl2 120.31(14) . . ?
C4 C3 C2 119.37(17) . . ?
C4 C3 Cl1 119.27(15) . . ?
C2 C3 Cl1 121.36(15) . . ?
C5 C4 C3 119.85(17) . . ?
C5 C4 H4 120.1 . . ?
C3 C4 H4 120.1 . . ?
C4 C5 C6 121.48(17) . . ?
C4 C5 H5 119.3 . . ?
C6 C5 H5 119.3 . . ?
C1 C6 C5 118.33(16) . . ?
C1 C6 C7 121.16(15) . . ?
C5 C6 C7 120.49(16) . . ?
C6 C7 C8 113.48(13) . . ?
C6 C7 H7A 108.9 . . ?
C8 C7 H7A 108.9 . . ?
C6 C7 H7B 108.9 . . ?
C8 C7 H7B 108.9 . . ?
H7A C7 H7B 107.7 . . ?
N1 C8 C9 101.50(13) . . ?
N1 C8 C7 112.42(14) . . ?
C9 C8 C7 112.94(13) . . ?
N1 C8 H8 109.9 . . ?
C9 C8 H8 109.9 . . ?
C7 C8 H8 109.9 . . ?
C14 C9 C10 120.38(17) . . ?
C14 C9 C8 109.64(14) . . ?
C10 C9 C8 129.98(17) . . ?
C11 C10 C9 117.85(19) . . ?
C11 C10 H10 121.1 . . ?
C9 C10 H10 121.1 . . ?
C12 C11 C10 121.44(19) . . ?
C12 C11 H11 119.3 . . ?
C10 C11 H11 119.3 . . ?
C13 C12 C11 120.9(2) . . ?
C13 C12 H12 119.5 . . ?
C11 C12 H12 119.5 . . ?
C12 C13 C14 117.8(2) . . ?
C12 C13 H13 121.1 . . ?
C14 C13 H13 121.1 . . ?
C9 C14 C13 121.61(17) . . ?
C9 C14 C15 108.38(15) . . ?
C13 C14 C15 130.01(17) . . ?
O1 C15 N1 126.50(16) . . ?
O1 C15 C14 127.34(16) . . ?
N1 C15 C14 106.16(15) . . ?

loop_
_geom_bond_atom_site_label_1
_geom_bond_atom_site_label_2
_geom_bond_distance
_geom_bond_site_symmetry_2
_geom_bond_publ_flag
Cl1 C3 1.7345(18) . ?
Cl2 C2 1.7268(19) . ?
O1 C15 1.229(2) . ?
N1 C15 1.345(2) . ?
N1 C8 1.455(2) . ?
N1 H1 0.8600 . ?
C1 C2 1.381(2) . ?
C1 C6 1.383(2) . ?
C1 H1A 0.9300 . ?
C2 C3 1.383(3) . ?
C3 C4 1.377(3) . ?
C4 C5 1.374(3) . ?
C4 H4 0.9300 . ?
C5 C6 1.388(2) . ?
C5 H5 0.9300 . ?
C6 C7 1.504(2) . ?
C7 C8 1.534(2) . ?
C7 H7A 0.9700 . ?
C7 H7B 0.9700 . ?
C8 C9 1.502(2) . ?
C8 H8 0.9800 . ?
C9 C14 1.381(2) . ?
C9 C10 1.385(2) . ?
C10 C11 1.383(3) . ?
C10 H10 0.9300 . ?
C11 C12 1.377(3) . ?
C11 H11 0.9300 . ?
C12 C13 1.377(3) . ?
C12 H12 0.9300 . ?
C13 C14 1.382(2) . ?
C13 H13 0.9300 . ?
C14 C15 1.480(2) . ?

loop_
_geom_torsion_atom_site_label_1
_geom_torsion_atom_site_label_2
_geom_torsion_atom_site_label_3
_geom_torsion_atom_site_label_4
_geom_torsion
_geom_torsion_site_symmetry_1
_geom_torsion_site_symmetry_2
_geom_torsion_site_symmetry_3
_geom_torsion_site_symmetry_4
_geom_torsion_publ_flag
C6 C1 C2 C3 -1.1(3) . . . . ?
C6 C1 C2 Cl2 179.96(13) . . . . ?
C1 C2 C3 C4 0.9(3) . . . . ?
Cl2 C2 C3 C4 179.83(15) . . . . ?
C1 C2 C3 Cl1 -178.80(14) . . . . ?
Cl2 C2 C3 Cl1 0.1(2) . . . . ?
C2 C3 C4 C5 -0.1(3) . . . . ?
Cl1 C3 C4 C5 179.63(15) . . . . ?
C3 C4 C5 C6 -0.6(3) . . . . ?
C2 C1 C6 C5 0.5(3) . . . . ?
C2 C1 C6 C7 -178.04(15) . . . . ?
C4 C5 C6 C1 0.4(3) . . . . ?
C4 C5 C6 C7 178.87(17) . . . . ?
C1 C6 C7 C8 88.97(19) . . . . ?
C5 C6 C7 C8 -89.49(19) . . . . ?
C15 N1 C8 C9 3.02(18) . . . . ?
C15 N1 C8 C7 -117.92(16) . . . . ?
C6 C7 C8 N1 -71.44(18) . . . . ?
C6 C7 C8 C9 174.43(14) . . . . ?
N1 C8 C9 C14 -2.31(18) . . . . ?
C7 C8 C9 C14 118.28(16) . . . . ?
N1 C8 C9 C10 177.54(18) . . . . ?
C7 C8 C9 C10 -61.9(2) . . . . ?
C14 C9 C10 C11 -0.6(3) . . . . ?
C8 C9 C10 C11 179.60(18) . . . . ?
C9 C10 C11 C12 0.5(3) . . . . ?
C10 C11 C12 C13 -0.4(4) . . . . ?
C11 C12 C13 C14 0.3(3) . . . . ?
C10 C9 C14 C13 0.5(3) . . . . ?
C8 C9 C14 C13 -179.68(16) . . . . ?
C10 C9 C14 C15 -178.87(16) . . . . ?
C8 C9 C14 C15 1.0(2) . . . . ?
C12 C13 C14 C9 -0.3(3) . . . . ?
C12 C13 C14 C15 178.9(2) . . . . ?
C8 N1 C15 O1 177.65(18) . . . . ?
C8 N1 C15 C14 -2.5(2) . . . . ?
C9 C14 C15 O1 -179.31(19) . . . . ?
C13 C14 C15 O1 1.4(3) . . . . ?
C9 C14 C15 N1 0.9(2) . . . . ?
C13 C14 C15 N1 -178.37(19) . . . . ?
